data_7122034
loop_
_publ_author_name
'Mckeown, George R.'
'Manion, Joseph G.'
'Lough, Alan J.'
'Seferos, Dwight S.'

_publ_section_title
;
 Synthesis of fused-ring aza-dipyrromethenes from aromatic nitriles.
;
_journal_issue 64
_journal_name_full 'Chemical communications (Cambridge, England)'
_journal_page_first 8893
_journal_page_last 8896
_journal_paper_doi 10.1039/c8cc04658a
_journal_volume 54
_journal_year 2018
_chemical_formula_moiety '4(C20 H12 N3 S4), 2(C2 F3 O2), C2 H F3 O2, C H Cl3, 2(Cl)'
_chemical_formula_sum 'C87 H50 Cl5 F9 N12 O6 S16'
_chemical_formula_weight 2220.60
_space_group_crystal_system monoclinic
_space_group_IT_number 14
_space_group_name_Hall '-P 2ybc'
_space_group_name_H-M_alt 'P 1 21/c 1'
_symmetry_space_group_name_Hall '-P 2ybc'
_symmetry_space_group_name_H-M 'P 1 21/c 1'
_atom_sites_solution_hydrogens mixed
_audit_creation_method SHELXL-2014/7
_audit_update_record
;
2018-05-04 deposited with the CCDC.
2018-07-16 downloaded from the CCDC.
;
_cell_angle_alpha 90
_cell_angle_beta 93.979(5)
_cell_angle_gamma 90
_cell_formula_units_Z 4
_cell_length_a 10.8190(8)
_cell_length_b 23.7852(16)
_cell_length_c 35.167(2)
_cell_measurement_reflns_used 3431
_cell_measurement_temperature 150(2)
_cell_measurement_theta_max 57.24
_cell_measurement_theta_min 3.72
_cell_volume 9027.8(10)
_computing_cell_refinement APEX2
_computing_data_collection 'APEX2 (Bruker, 2014)'
_computing_data_reduction 'SAINT (Bruker, 2014)'
_computing_molecular_graphics 'PLATON (Spek, 2009)'
_computing_publication_material 'SHELXTL (Sheldrick, 2008)'
_computing_structure_refinement 'SHELXL-2014/7 (Sheldrick, 2015b)'
_computing_structure_solution 'SHELXT (Sheldrick, 2015a)'
_diffrn_ambient_temperature 150(2)
_diffrn_measured_fraction_theta_full 0.951
_diffrn_measured_fraction_theta_max 0.950
_diffrn_measurement_device_type 'Bruker Kappa APEX-DUO CCD'
_diffrn_measurement_method '\f and \w scans'
_diffrn_radiation_type CuK\a
_diffrn_radiation_wavelength 1.54178
_diffrn_reflns_av_R_equivalents 0.0990
_diffrn_reflns_av_unetI/netI 0.1353
_diffrn_reflns_Laue_measured_fraction_full 0.951
_diffrn_reflns_Laue_measured_fraction_max 0.950
_diffrn_reflns_limit_h_max 12
_diffrn_reflns_limit_h_min -11
_diffrn_reflns_limit_k_max 27
_diffrn_reflns_limit_k_min -28
_diffrn_reflns_limit_l_max 41
_diffrn_reflns_limit_l_min -39
_diffrn_reflns_number 41609
_diffrn_reflns_point_group_measured_fraction_full 0.951
_diffrn_reflns_point_group_measured_fraction_max 0.950
_diffrn_reflns_theta_full 67.679
_diffrn_reflns_theta_max 67.754
_diffrn_reflns_theta_min 2.244
_diffrn_source 'Bruker ImuS with multi-layer optics'
_exptl_absorpt_coefficient_mu 5.625
_exptl_absorpt_correction_T_max 0.7530
_exptl_absorpt_correction_T_min 0.5467
_exptl_absorpt_correction_type multi-scan
_exptl_absorpt_process_details 'SADABS (Bruker, 2014)'
_exptl_crystal_colour green
_exptl_crystal_density_diffrn 1.634
_exptl_crystal_description needle
_exptl_crystal_F_000 4504
_exptl_crystal_size_max 0.160
_exptl_crystal_size_mid 0.040
_exptl_crystal_size_min 0.010
_refine_diff_density_max 0.538
_refine_diff_density_min -0.468
_refine_diff_density_rms 0.090
_refine_ls_extinction_method none
_refine_ls_goodness_of_fit_ref 1.041
_refine_ls_hydrogen_treatment mixed
_refine_ls_matrix_type full
_refine_ls_number_parameters 1264
_refine_ls_number_reflns 15526
_refine_ls_number_restraints 17
_refine_ls_restrained_S_all 1.040
_refine_ls_R_factor_all 0.1455
_refine_ls_R_factor_gt 0.0702
_refine_ls_shift/su_max 0.000
_refine_ls_shift/su_mean 0.000
_refine_ls_structure_factor_coef Fsqd
_refine_ls_weighting_details 'w=1/[\s^2^(Fo^2^)+(0.0704P)^2^] where P=(Fo^2^+2Fc^2^)/3'
_refine_ls_weighting_scheme calc
_refine_ls_wR_factor_gt 0.1531
_refine_ls_wR_factor_ref 0.1889
_reflns_Friedel_coverage 0.000
_reflns_number_gt 8330
_reflns_number_total 15526
_reflns_threshold_expression 'I > 2\s(I)'
_cod_data_source_file c8cc04658a2.cif
_cod_data_source_block d16135_a
_cod_depositor_comments 'Adding full bibliography for 7122034.cif.'
_cod_original_cell_volume 9027.8(11)
_cod_database_code 7122034
_shelx_shelxl_version_number 2014/7
_shelx_space_group_comment
; 
The symmetry employed for this shelxl refinement is uniquely defined 
by the following loop, which should always be used as a source of 
symmetry information in preference to the above space-group names. 
They are only intended as comments. 
;
_shelx_estimated_absorpt_t_min 0.466
_shelx_estimated_absorpt_t_max 0.946

loop_
_space_group_symop_operation_xyz
'x, y, z'
'-x, y+1/2, -z+1/2'
'-x, -y, -z'
'x, -y-1/2, z-1/2'

loop_
_atom_site_label
_atom_site_type_symbol
_atom_site_fract_x
_atom_site_fract_y
_atom_site_fract_z
_atom_site_U_iso_or_equiv
_atom_site_adp_type
_atom_site_occupancy
_atom_site_site_symmetry_order
_atom_site_calc_flag
_atom_site_refinement_flags_posn
_atom_site_refinement_flags_adp
_atom_site_refinement_flags_occupancy
_atom_site_disorder_assembly
_atom_site_disorder_group
S1A S 0.05505(19) 0.97589(8) 0.38707(7) 0.0735(7) Uani 1 1 d . . . . .
S2A S -0.04143(15) 0.74120(7) 0.42194(5) 0.0454(4) Uani 1 1 d . . . . .
S3A S 0.83584(15) 0.71541(8) 0.52225(5) 0.0499(5) Uani 1 1 d . . . . .
S4A S 0.8578(3) 0.96014(10) 0.50941(10) 0.0660(11) Uani 0.867(7) 1 d D . P A 1
C19A C 0.9657(9) 0.9044(5) 0.5097(3) 0.042(3) Uani 0.867(7) 1 d D . P A 1
H19A H 1.0534 0.9077 0.5110 0.051 Uiso 0.867(7) 1 calc R U P A 1
S4F S 0.9567(17) 0.9239(7) 0.5159(6) 0.038(6) Uiso 0.133(7) 1 d D . P A 2
C19F C 0.8139(19) 0.9602(11) 0.513(2) 0.04(2) Uiso 0.133(7) 1 d D . P A 2
H19F H 0.7982 0.9992 0.5158 0.053 Uiso 0.133(7) 1 calc R U P A 2
N1A N 0.3990(4) 0.7456(2) 0.47189(14) 0.0362(12) Uani 1 1 d . . . . .
N2A N 0.2689(4) 0.82479(19) 0.44796(13) 0.0346(12) Uani 1 1 d . . . . .
H2E H 0.3208 0.8531 0.4513 0.042 Uiso 1 1 calc R U . . .
N3A N 0.5632(4) 0.8173(2) 0.48749(13) 0.0362(12) Uani 1 1 d . . . . .
H3E H 0.5225 0.8488 0.4827 0.043 Uiso 1 1 calc R U . . .
C1A C 0.1508(6) 0.9285(3) 0.4096(2) 0.0505(19) Uani 1 1 d . . . . .
H1A H 0.2359 0.9354 0.4166 0.061 Uiso 1 1 calc R U . . .
C2A C -0.0668(5) 0.9322(3) 0.38649(18) 0.0430(17) Uani 1 1 d . . . . .
H2A H -0.1474 0.9413 0.3759 0.052 Uiso 1 1 calc R U . . .
C3A C -0.0354(6) 0.8823(3) 0.40313(18) 0.0433(16) Uani 1 1 d . . . . .
H3A H -0.0923 0.8523 0.4056 0.052 Uiso 1 1 calc R U . . .
C4A C 0.0928(5) 0.8794(3) 0.41657(18) 0.0380(15) Uani 1 1 d . . . . .
C5A C 0.1482(5) 0.8292(2) 0.43272(17) 0.0337(14) Uani 1 1 d . . . . .
C6A C 0.0967(5) 0.7746(2) 0.43413(17) 0.0349(15) Uani 1 1 d . . . . .
C7A C 0.0238(6) 0.6779(3) 0.43634(18) 0.0450(17) Uani 1 1 d . . . . .
H7A H -0.0207 0.6435 0.4350 0.054 Uiso 1 1 calc R U . . .
C8A C 0.1441(6) 0.6816(3) 0.44976(18) 0.0417(16) Uani 1 1 d . . . . .
H8A H 0.1931 0.6506 0.4589 0.050 Uiso 1 1 calc R U . . .
C9A C 0.1870(5) 0.7377(3) 0.44840(18) 0.0365(15) Uani 1 1 d . . . . .
C10A C 0.2970(6) 0.7689(2) 0.45744(18) 0.0367(15) Uani 1 1 d . . . . .
C11A C 0.5106(5) 0.7629(2) 0.48422(17) 0.0341(15) Uani 1 1 d . . . . .
C12A C 0.6075(5) 0.7253(3) 0.49629(17) 0.0353(15) Uani 1 1 d . . . . .
C13A C 0.6257(6) 0.6666(3) 0.50327(18) 0.0456(17) Uani 1 1 d . . . . .
H13A H 0.5639 0.6387 0.4985 0.055 Uiso 1 1 calc R U . . .
C14A C 0.7438(6) 0.6562(3) 0.51767(19) 0.0498(18) Uani 1 1 d . . . . .
H14A H 0.7728 0.6196 0.5245 0.060 Uiso 1 1 calc R U . . .
C15A C 0.7126(6) 0.7564(3) 0.50518(17) 0.0381(15) Uani 1 1 d . . . . .
C16A C 0.6856(5) 0.8139(3) 0.49914(17) 0.0374(15) Uani 1 1 d . . . . .
C17A C 0.7678(5) 0.8623(3) 0.50297(18) 0.0408(16) Uani 1 1 d . . . . .
C18A C 0.8989(6) 0.8555(3) 0.50772(18) 0.0488(18) Uani 1 1 d D . . . .
H18A H 0.9371 0.8196 0.5094 0.059 Uiso 1 1 calc R U . A 1
C20A C 0.7317(6) 0.9175(3) 0.50389(19) 0.0504(19) Uani 1 1 d D . . . .
H20A H 0.6482 0.9302 0.5017 0.060 Uiso 1 1 calc R U . A 1
S2B S 0.63318(15) 0.82060(8) 0.40164(5) 0.0464(4) Uani 1 1 d . . . . .
S3B S 0.77775(14) 0.85682(7) 0.12836(5) 0.0403(4) Uani 1 1 d . . . . .
S1B S 0.7820(5) 0.5840(2) 0.37645(12) 0.0491(13) Uani 0.632(5) 1 d D . P B 1
C2B C 0.717(2) 0.6207(8) 0.4127(6) 0.060(9) Uani 0.632(5) 1 d D . P B 1
H2B H 0.7029 0.6055 0.4370 0.072 Uiso 0.632(5) 1 calc R U P B 1
S4B S 0.8845(5) 0.61438(19) 0.14193(15) 0.0438(12) Uani 0.632(5) 1 d D . P B 1
C19B C 0.877(3) 0.6627(9) 0.1050(6) 0.053(9) Uani 0.632(5) 1 d D . P B 1
H19B H 0.8975 0.6563 0.0795 0.064 Uiso 0.632(5) 1 calc R U P B 1
S1E S 0.7255(15) 0.6144(5) 0.4173(3) 0.050(3) Uiso 0.368(5) 1 d D . P B 2
C2E C 0.772(4) 0.5944(12) 0.3732(7) 0.09(2) Uiso 0.368(5) 1 d D . P B 2
H2EE H 0.8012 0.5578 0.3678 0.105 Uiso 0.368(5) 1 calc R U P B 2
S4E S 0.883(2) 0.6505(6) 0.1060(4) 0.050(2) Uiso 0.368(5) 1 d D . P B 2
C19E C 0.890(3) 0.6204(11) 0.1508(6) 0.031(10) Uiso 0.368(5) 1 d D . P B 2
H19E H 0.9240 0.5847 0.1578 0.037 Uiso 0.368(5) 1 calc R U P B 2
N1B N 0.6569(4) 0.8260(2) 0.26096(15) 0.0349(12) Uani 1 1 d . . . . .
N2B N 0.6859(4) 0.7451(2) 0.30459(14) 0.0332(12) Uani 1 1 d . . . . .
H2F H 0.7037 0.7183 0.2886 0.040 Uiso 1 1 calc R U . . .
N3B N 0.7283(4) 0.7564(2) 0.21548(14) 0.0317(12) Uani 1 1 d . . . . .
H3F H 0.7287 0.7256 0.2294 0.038 Uiso 1 1 calc R U . . .
C1B C 0.7618(6) 0.6379(3) 0.34622(19) 0.0446(17) Uani 1 1 d D . . . .
H1B H 0.7832 0.6365 0.3205 0.054 Uiso 1 1 calc R U . B 1
C3B C 0.6875(6) 0.6760(3) 0.4011(2) 0.0467(18) Uani 1 1 d D . . . .
H3B H 0.6561 0.7038 0.4172 0.056 Uiso 1 1 calc R U . B 1
C4B C 0.7102(5) 0.6853(3) 0.36262(18) 0.0361(15) Uani 1 1 d . . . . .
C5B C 0.6836(5) 0.7382(3) 0.34334(19) 0.0378(16) Uani 1 1 d . . . . .
C6B C 0.6521(5) 0.7906(3) 0.35826(17) 0.0349(15) Uani 1 1 d . . . . .
C7B C 0.6000(6) 0.8850(3) 0.37978(19) 0.0467(17) Uani 1 1 d . . . . .
H7B H 0.5801 0.9179 0.3933 0.056 Uiso 1 1 calc R U . . .
C8B C 0.6053(5) 0.8833(3) 0.34129(19) 0.0405(16) Uani 1 1 d . . . . .
H8B H 0.5917 0.9149 0.3250 0.049 Uiso 1 1 calc R U . . .
C9B C 0.6336(5) 0.8285(3) 0.32832(17) 0.0341(15) Uani 1 1 d . . . . .
C10B C 0.6563(5) 0.8004(3) 0.29389(18) 0.0343(15) Uani 1 1 d . . . . .
C11B C 0.6893(5) 0.8092(2) 0.22754(18) 0.0341(14) Uani 1 1 d . . . . .
C12B C 0.7018(5) 0.8466(2) 0.19622(17) 0.0321(14) Uani 1 1 d . . . . .
C13B C 0.6878(5) 0.9043(3) 0.18702(18) 0.0382(15) Uani 1 1 d . . . . .
H13B H 0.6566 0.9319 0.2034 0.046 Uiso 1 1 calc R U . . .
C14B C 0.7250(6) 0.9149(3) 0.15152(19) 0.0448(17) Uani 1 1 d . . . . .
H14B H 0.7221 0.9514 0.1404 0.054 Uiso 1 1 calc R U . . .
C15B C 0.7509(5) 0.8159(2) 0.16708(17) 0.0325(14) Uani 1 1 d . . . . .
C16B C 0.7656(5) 0.7590(2) 0.17912(18) 0.0322(14) Uani 1 1 d . . . . .
C17B C 0.8100(5) 0.7117(3) 0.15904(17) 0.0329(14) Uani 1 1 d . . . . .
C18B C 0.8348(5) 0.7130(3) 0.12018(19) 0.0402(16) Uani 1 1 d D . . . .
H18B H 0.8236 0.7461 0.1052 0.048 Uiso 1 1 calc R U . B 1
C20B C 0.8362(5) 0.6589(3) 0.17495(19) 0.0397(16) Uani 1 1 d D . . . .
H20B H 0.8279 0.6494 0.2009 0.048 Uiso 1 1 calc R U . B 1
S1C S 0.73563(17) 0.45834(7) 0.91725(5) 0.0511(5) Uani 1 1 d . . . . .
S2C S 0.82598(15) 0.22291(8) 0.95676(5) 0.0491(5) Uani 1 1 d . . . . .
S3C S 1.02928(14) 0.18774(7) 0.68517(5) 0.0440(4) Uani 1 1 d . . . . .
S4C S 0.9409(4) 0.43296(9) 0.68567(7) 0.0514(8) Uani 0.914(6) 1 d D . P C 1
C19C C 0.9155(13) 0.3804(5) 0.6514(4) 0.046(3) Uani 0.914(6) 1 d D . P C 1
H19C H 0.9000 0.3870 0.6249 0.055 Uiso 0.914(6) 1 calc R U P C 1
S4G S 0.918(4) 0.3959(8) 0.6510(13) 0.036(9) Uiso 0.086(6) 1 d D U P C 2
C19G C 0.947(15) 0.427(2) 0.6956(13) 0.036(9) Uiso 0.086(6) 1 d D U P C 2
H19G H 0.9544 0.4663 0.7007 0.043 Uiso 0.086(6) 1 calc R U P C 2
N1C N 0.9232(4) 0.2111(2) 0.82022(16) 0.0372(13) Uani 1 1 d . . . . .
N2C N 0.8489(4) 0.2926(2) 0.85638(15) 0.0344(12) Uani 1 1 d . . . . .
H2G H 0.8446 0.3186 0.8385 0.041 Uiso 1 1 calc R U . . .
N3C N 0.9250(4) 0.2817(2) 0.76919(14) 0.0347(12) Uani 1 1 d . . . . .
H3G H 0.9026 0.3118 0.7815 0.042 Uiso 1 1 calc R U . . .
C1C C 0.7888(6) 0.4056(3) 0.89070(19) 0.0423(16) Uani 1 1 d . . . . .
H1C H 0.8210 0.4110 0.8665 0.051 Uiso 1 1 calc R U . . .
C2C C 0.7004(6) 0.4140(3) 0.95272(19) 0.0474(18) Uani 1 1 d . . . . .
H2C H 0.6647 0.4254 0.9754 0.057 Uiso 1 1 calc R U . . .
C3C C 0.7300(5) 0.3595(3) 0.94449(19) 0.0409(16) Uani 1 1 d . . . . .
H3C H 0.7183 0.3288 0.9611 0.049 Uiso 1 1 calc R U . . .
C4C C 0.7806(5) 0.3538(3) 0.90791(18) 0.0352(15) Uani 1 1 d . . . . .
C5C C 0.8197(5) 0.3017(3) 0.89275(19) 0.0369(15) Uani 1 1 d . . . . .
C6C C 0.8377(5) 0.2494(3) 0.91195(18) 0.0397(16) Uani 1 1 d . . . . .
C7C C 0.8788(6) 0.1592(3) 0.9419(2) 0.0493(19) Uani 1 1 d . . . . .
H7C H 0.8899 0.1279 0.9586 0.059 Uiso 1 1 calc R U . . .
C8C C 0.9041(5) 0.1566(3) 0.9041(2) 0.0448(17) Uani 1 1 d . . . . .
H8C H 0.9338 0.1245 0.8916 0.054 Uiso 1 1 calc R U . . .
C9C C 0.8787(5) 0.2099(3) 0.88687(19) 0.0388(16) Uani 1 1 d . . . . .
C10C C 0.8869(5) 0.2369(3) 0.8506(2) 0.0378(16) Uani 1 1 d . . . . .
C11C C 0.9395(5) 0.2282(2) 0.78573(18) 0.0316(14) Uani 1 1 d . . . . .
C12C C 0.9786(5) 0.1929(3) 0.75618(19) 0.0373(15) Uani 1 1 d . . . . .
C13C C 1.0146(5) 0.1364(3) 0.7504(2) 0.0438(17) Uani 1 1 d . . . . .
H13C H 1.0178 0.1079 0.7694 0.053 Uiso 1 1 calc R U . . .
C14C C 1.0442(6) 0.1288(3) 0.7134(2) 0.0473(18) Uani 1 1 d . . . . .
H14C H 1.0709 0.0936 0.7041 0.057 Uiso 1 1 calc R U . . .
C15C C 0.9827(5) 0.2253(2) 0.72345(18) 0.0348(15) Uani 1 1 d . . . . .
C16C C 0.9494(5) 0.2814(2) 0.73199(18) 0.0351(15) Uani 1 1 d . . . . .
C17C C 0.9456(5) 0.3304(3) 0.70832(18) 0.0357(15) Uani 1 1 d . . . . .
C18C C 0.9210(5) 0.3292(3) 0.66776(18) 0.0412(16) Uani 1 1 d D . . . .
H18C H 0.9095 0.2954 0.6537 0.049 Uiso 1 1 calc R U . C 1
C20C C 0.9587(5) 0.3855(2) 0.72156(18) 0.0388(15) Uani 1 1 d D . . . .
H20C H 0.9755 0.3953 0.7476 0.047 Uiso 1 1 calc R U . C 1
S1D S 0.40283(17) 0.48262(7) 0.86139(6) 0.0540(5) Uani 1 1 d . . . . .
S2D S 0.48196(14) 0.24861(7) 0.91642(5) 0.0406(4) Uani 1 1 d . . . . .
S3D S 0.69265(15) 0.19489(7) 0.64758(5) 0.0462(4) Uani 1 1 d . . . . .
S4D S 0.57129(18) 0.43679(9) 0.63938(6) 0.0663(6) Uani 1 1 d . . . . .
N1D N 0.6155(4) 0.2274(2) 0.78386(15) 0.0339(12) Uani 1 1 d . . . . .
N2D N 0.5423(4) 0.31206(19) 0.81635(14) 0.0313(12) Uani 1 1 d . . . . .
H2H H 0.5451 0.3368 0.7978 0.038 Uiso 1 1 calc R U . . .
N3D N 0.6058(4) 0.2954(2) 0.73074(14) 0.0364(12) Uani 1 1 d . . . . .
H3H H 0.5847 0.3261 0.7426 0.044 Uiso 1 1 calc R U . . .
C1D C 0.4493(5) 0.4249(2) 0.83850(19) 0.0395(16) Uani 1 1 d . . . . .
H1D H 0.4645 0.4239 0.8122 0.047 Uiso 1 1 calc R U . . .
C2D C 0.3950(5) 0.4493(2) 0.90376(18) 0.0390(16) Uani 1 1 d . . . . .
H2D H 0.3707 0.4661 0.9266 0.047 Uiso 1 1 calc R U . . .
C3D C 0.4301(5) 0.3932(3) 0.89985(18) 0.0398(16) Uani 1 1 d . . . . .
H3D H 0.4320 0.3668 0.9202 0.048 Uiso 1 1 calc R U . . .
C4D C 0.4625(5) 0.3794(2) 0.86271(18) 0.0326(14) Uani 1 1 d . . . . .
C5D C 0.5032(5) 0.3238(2) 0.85135(17) 0.0320(14) Uani 1 1 d . . . . .
C6D C 0.5130(5) 0.2739(2) 0.87251(17) 0.0312(14) Uani 1 1 d . . . . .
C7D C 0.5299(5) 0.1823(3) 0.90388(19) 0.0419(16) Uani 1 1 d . . . . .
H7D H 0.5287 0.1511 0.9207 0.050 Uiso 1 1 calc R U . . .
C8D C 0.5699(5) 0.1779(3) 0.86779(19) 0.0391(16) Uani 1 1 d . . . . .
H8D H 0.6006 0.1447 0.8567 0.047 Uiso 1 1 calc R U . . .
C9D C 0.5576(5) 0.2317(2) 0.84956(17) 0.0303(14) Uani 1 1 d . . . . .
C10D C 0.5778(5) 0.2556(2) 0.81331(18) 0.0308(14) Uani 1 1 d . . . . .
C11D C 0.6272(5) 0.2432(2) 0.74891(18) 0.0324(14) Uani 1 1 d . . . . .
C12D C 0.6606(5) 0.2064(2) 0.71936(18) 0.0345(15) Uani 1 1 d . . . . .
C13D C 0.6952(5) 0.1494(3) 0.7149(2) 0.0416(16) Uani 1 1 d . . . . .
H13D H 0.7034 0.1228 0.7350 0.050 Uiso 1 1 calc R U . . .
C14D C 0.7154(6) 0.1377(3) 0.6776(2) 0.0480(18) Uani 1 1 d . . . . .
H14D H 0.7395 0.1017 0.6691 0.058 Uiso 1 1 calc R U . . .
C15D C 0.6559(5) 0.2357(3) 0.68545(18) 0.0367(15) Uani 1 1 d . . . . .
C16D C 0.6217(5) 0.2928(3) 0.69277(19) 0.0378(15) Uani 1 1 d . . . . .
C17D C 0.6056(5) 0.3389(3) 0.66715(19) 0.0402(16) Uani 1 1 d . . . . .
C18D C 0.6188(6) 0.3347(3) 0.6271(2) 0.0527(19) Uani 1 1 d . . . . .
H18D H 0.6370 0.3003 0.6150 0.063 Uiso 1 1 calc R U . . .
C19D C 0.6035(6) 0.3832(3) 0.6080(2) 0.0506(19) Uani 1 1 d . . . . .
H19D H 0.6093 0.3876 0.5813 0.061 Uiso 1 1 calc R U . . .
C20D C 0.5788(6) 0.3927(3) 0.6771(2) 0.0482(18) Uani 1 1 d . . . . .
H20D H 0.5657 0.4041 0.7024 0.058 Uiso 1 1 calc R U . . .
Cl5 Cl 0.66224(14) 0.64092(6) 0.25196(4) 0.0403(4) Uani 1 1 d . . . . .
Cl6 Cl 0.43965(14) 0.92970(6) 0.45957(5) 0.0418(4) Uani 1 1 d . . . . .
O1 O 0.8061(5) 0.4489(3) 0.5705(2) 0.111(3) Uani 1 1 d . . . . .
O2 O 0.7765(4) 0.5403(2) 0.56556(14) 0.0592(14) Uani 1 1 d . . . . .
F1 F 1.0279(6) 0.5196(2) 0.5946(2) 0.148(3) Uani 1 1 d . . . . .
F2 F 0.9925(5) 0.5440(2) 0.5352(2) 0.125(2) Uani 1 1 d . . . . .
F3 F 1.0275(5) 0.4577(2) 0.5506(2) 0.127(2) Uani 1 1 d . . . . .
C1 C 0.8396(7) 0.4971(3) 0.5663(2) 0.056(2) Uani 1 1 d . . . . .
C2 C 0.9686(9) 0.5037(3) 0.5611(3) 0.087(3) Uani 1 1 d . . . . .
O3 O 0.5036(5) 0.4637(2) 0.53785(15) 0.0626(14) Uani 1 1 d . . . . .
O4 O 0.5512(4) 0.55023(19) 0.55992(14) 0.0560(13) Uani 1 1 d . . . . .
H4O H 0.6508 0.5298 0.5669 0.10(3) Uiso 1 1 d R . . . .
F4 F 0.3007(4) 0.5373(2) 0.57635(14) 0.0862(15) Uani 1 1 d . . . . .
F5 F 0.2724(4) 0.49734(19) 0.52148(14) 0.0859(15) Uani 1 1 d . . . . .
F6 F 0.3358(4) 0.58235(17) 0.52494(12) 0.0665(12) Uani 1 1 d . . . . .
C3 C 0.3487(7) 0.5322(3) 0.5419(2) 0.058(2) Uani 1 1 d . . . . .
C4 C 0.4787(6) 0.5112(3) 0.54657(19) 0.0452(17) Uani 1 1 d . . . . .
O5 O 0.6420(4) 0.40062(17) 0.77045(12) 0.0433(11) Uani 1 1 d . . . . .
O6 O 0.8263(4) 0.37931(17) 0.80089(12) 0.0437(11) Uani 1 1 d . . . . .
F7 F 0.8993(4) 0.4828(2) 0.7917(3) 0.099(3) Uani 0.873(10) 1 d . . P D 1
F8 F 0.7390(8) 0.5020(2) 0.7577(2) 0.105(3) Uani 0.873(10) 1 d . . P D 1
F9 F 0.7349(7) 0.4981(2) 0.81663(19) 0.093(3) Uani 0.873(10) 1 d . . P D 1
F7A F 0.851(3) 0.4916(10) 0.7606(8) 0.025(8) Uiso 0.127(10) 1 d . . P D 2
F8A F 0.679(3) 0.5043(12) 0.7824(11) 0.038(9) Uiso 0.127(10) 1 d . . P D 2
F9A F 0.837(4) 0.4939(14) 0.8174(10) 0.050(11) Uiso 0.127(10) 1 d . . P D 2
C5 C 0.7454(6) 0.4110(2) 0.78576(17) 0.0329(14) Uani 1 1 d . . . . .
C6 C 0.7796(6) 0.4739(3) 0.7872(2) 0.0427(17) Uani 1 1 d . . . . .
Cl1 Cl 1.2254(2) 0.54156(10) 0.69237(7) 0.0975(8) Uani 1 1 d . . . . .
C1S C 1.2772(7) 0.4964(3) 0.7295(2) 0.063(2) Uani 1 1 d . . . . .
H1SA H 1.2758 0.4569 0.7198 0.076 Uiso 1 1 calc R U . . .
Cl2 Cl 1.43107(18) 0.51427(9) 0.74547(7) 0.0814(7) Uani 1 1 d . . . . .
Cl3 Cl 1.18127(18) 0.50120(8) 0.76698(7) 0.0741(6) Uani 1 1 d . . . . .

loop_
_atom_site_aniso_label
_atom_site_aniso_U_11
_atom_site_aniso_U_22
_atom_site_aniso_U_33
_atom_site_aniso_U_23
_atom_site_aniso_U_13
_atom_site_aniso_U_12
S1A 0.0598(13) 0.0469(12) 0.110(2) 0.0160(12) -0.0184(12) -0.0009(9)
S2A 0.0412(9) 0.0451(10) 0.0496(12) -0.0030(8) 0.0001(8) -0.0098(7)
S3A 0.0448(10) 0.0605(12) 0.0438(12) 0.0056(9) -0.0017(8) 0.0064(8)
S4A 0.059(2) 0.0614(18) 0.074(2) 0.0134(13) -0.0171(18) -0.0202(12)
C19A 0.047(5) 0.048(7) 0.032(6) -0.007(5) 0.005(4) 0.005(5)
N1A 0.041(3) 0.039(3) 0.028(3) 0.003(2) 0.003(2) -0.006(2)
N2A 0.036(3) 0.035(3) 0.033(3) 0.002(2) -0.001(2) -0.004(2)
N3A 0.039(3) 0.038(3) 0.031(3) 0.001(2) 0.001(2) -0.001(2)
C1A 0.037(4) 0.039(4) 0.076(6) 0.008(4) 0.003(3) -0.004(3)
C2A 0.033(3) 0.047(4) 0.048(5) -0.008(3) -0.006(3) 0.005(3)
C3A 0.044(4) 0.045(4) 0.041(5) 0.001(3) 0.007(3) -0.004(3)
C4A 0.038(4) 0.040(4) 0.036(4) 0.000(3) -0.001(3) 0.001(3)
C5A 0.044(4) 0.029(3) 0.028(4) 0.002(3) 0.007(3) -0.003(3)
C6A 0.040(3) 0.038(4) 0.027(4) -0.002(3) 0.002(3) -0.001(3)
C7A 0.048(4) 0.043(4) 0.044(5) -0.003(3) 0.000(3) -0.014(3)
C8A 0.052(4) 0.032(4) 0.041(4) 0.008(3) -0.001(3) -0.006(3)
C9A 0.035(3) 0.040(4) 0.034(4) 0.003(3) -0.003(3) -0.010(3)
C10A 0.043(4) 0.035(4) 0.031(4) 0.003(3) -0.002(3) 0.001(3)
C11A 0.034(3) 0.036(4) 0.032(4) 0.001(3) 0.004(3) -0.003(3)
C12A 0.036(3) 0.044(4) 0.026(4) 0.000(3) 0.002(3) 0.001(3)
C13A 0.045(4) 0.046(4) 0.045(5) 0.007(3) 0.000(3) -0.001(3)
C14A 0.059(5) 0.042(4) 0.048(5) 0.007(3) -0.002(4) 0.006(3)
C15A 0.043(4) 0.042(4) 0.028(4) 0.000(3) 0.002(3) 0.002(3)
C16A 0.039(4) 0.047(4) 0.026(4) 0.000(3) 0.001(3) -0.009(3)
C17A 0.035(4) 0.054(4) 0.032(4) 0.003(3) -0.002(3) -0.008(3)
C18A 0.048(4) 0.062(5) 0.036(5) 0.008(4) 0.001(3) -0.004(3)
C20A 0.048(4) 0.044(4) 0.057(5) 0.006(4) -0.014(4) -0.008(3)
S2B 0.0472(10) 0.0606(11) 0.0319(11) -0.0072(8) 0.0056(7) -0.0041(8)
S3B 0.0440(9) 0.0433(9) 0.0339(10) 0.0045(8) 0.0044(7) 0.0008(7)
S1B 0.051(2) 0.054(2) 0.041(2) 0.0035(16) -0.0077(14) -0.0044(16)
C2B 0.029(9) 0.104(18) 0.046(11) 0.039(9) -0.009(7) -0.027(8)
S4B 0.042(2) 0.042(2) 0.047(3) -0.0144(19) -0.0004(19) 0.0008(13)
C19B 0.023(8) 0.12(3) 0.017(7) -0.013(10) -0.007(5) -0.007(14)
N1B 0.033(3) 0.042(3) 0.029(3) -0.003(3) 0.000(2) 0.000(2)
N2B 0.033(3) 0.042(3) 0.025(3) -0.002(2) 0.004(2) 0.000(2)
N3B 0.037(3) 0.034(3) 0.024(3) 0.006(2) 0.003(2) 0.000(2)
C1B 0.051(4) 0.052(4) 0.029(4) 0.007(3) -0.005(3) -0.003(3)
C3B 0.042(4) 0.051(4) 0.046(5) 0.007(4) -0.002(3) -0.007(3)
C4B 0.031(3) 0.037(4) 0.039(4) 0.002(3) -0.002(3) -0.009(3)
C5B 0.034(3) 0.044(4) 0.034(4) 0.004(3) -0.003(3) -0.006(3)
C6B 0.036(3) 0.043(4) 0.026(4) -0.005(3) 0.003(3) -0.009(3)
C7B 0.046(4) 0.056(4) 0.039(5) -0.015(4) 0.009(3) -0.001(3)
C8B 0.036(3) 0.044(4) 0.042(5) -0.006(3) 0.004(3) 0.000(3)
C9B 0.031(3) 0.041(4) 0.031(4) -0.003(3) 0.003(3) -0.011(3)
C10B 0.029(3) 0.042(4) 0.032(4) -0.011(3) 0.000(3) -0.003(3)
C11B 0.033(3) 0.036(3) 0.034(4) -0.002(3) 0.002(3) -0.001(3)
C12B 0.036(3) 0.027(3) 0.033(4) -0.010(3) 0.003(3) -0.002(2)
C13B 0.046(4) 0.036(4) 0.033(4) -0.001(3) 0.004(3) 0.000(3)
C14B 0.052(4) 0.039(4) 0.044(5) 0.006(3) 0.008(3) 0.001(3)
C15B 0.031(3) 0.039(4) 0.027(4) 0.001(3) -0.007(3) -0.001(3)
C16B 0.028(3) 0.036(4) 0.032(4) -0.004(3) 0.000(3) 0.000(2)
C17B 0.029(3) 0.041(4) 0.030(4) -0.011(3) 0.002(3) -0.001(3)
C18B 0.034(3) 0.048(4) 0.038(4) -0.010(3) 0.004(3) 0.001(3)
C20B 0.037(3) 0.041(4) 0.041(4) -0.002(3) 0.004(3) 0.000(3)
S1C 0.0571(11) 0.0480(10) 0.0492(12) -0.0040(9) 0.0113(9) -0.0025(8)
S2C 0.0433(9) 0.0605(11) 0.0434(12) 0.0181(9) 0.0033(8) 0.0020(8)
S3C 0.0393(9) 0.0447(10) 0.0480(12) -0.0106(8) 0.0018(8) -0.0013(7)
S4C 0.0610(14) 0.0421(12) 0.0520(18) 0.0091(10) 0.0106(16) 0.0008(10)
C19C 0.051(6) 0.048(7) 0.038(6) 0.002(7) -0.009(4) -0.006(7)
N1C 0.031(3) 0.035(3) 0.044(4) 0.002(3) -0.006(2) -0.003(2)
N2C 0.032(3) 0.036(3) 0.034(3) 0.006(2) -0.005(2) 0.003(2)
N3C 0.034(3) 0.033(3) 0.037(4) 0.002(2) 0.002(2) -0.002(2)
C1C 0.043(4) 0.047(4) 0.037(4) -0.004(3) 0.003(3) -0.004(3)
C2C 0.037(4) 0.071(5) 0.034(4) -0.002(4) 0.002(3) -0.007(3)
C3C 0.036(4) 0.048(4) 0.039(4) -0.001(3) 0.000(3) -0.005(3)
C4C 0.032(3) 0.040(4) 0.033(4) 0.001(3) -0.003(3) -0.012(3)
C5C 0.024(3) 0.047(4) 0.039(4) -0.003(3) -0.003(3) -0.001(3)
C6C 0.036(3) 0.049(4) 0.033(4) 0.014(3) -0.004(3) -0.002(3)
C7C 0.037(4) 0.054(4) 0.057(5) 0.023(4) 0.002(3) -0.003(3)
C8C 0.033(3) 0.045(4) 0.056(5) 0.011(4) -0.003(3) -0.003(3)
C9C 0.029(3) 0.041(4) 0.046(5) 0.013(3) 0.001(3) -0.004(3)
C10C 0.028(3) 0.039(4) 0.046(5) 0.004(3) -0.004(3) -0.003(3)
C11C 0.031(3) 0.032(3) 0.032(4) -0.002(3) -0.002(3) -0.001(2)
C12C 0.030(3) 0.036(4) 0.045(5) 0.002(3) -0.003(3) -0.003(3)
C13C 0.032(3) 0.039(4) 0.059(5) 0.000(3) -0.006(3) 0.000(3)
C14C 0.039(4) 0.039(4) 0.063(5) -0.006(4) -0.001(3) 0.005(3)
C15C 0.034(3) 0.032(3) 0.038(4) -0.004(3) -0.003(3) 0.000(3)
C16C 0.030(3) 0.038(4) 0.036(4) 0.004(3) -0.004(3) 0.000(3)
C17C 0.026(3) 0.041(4) 0.040(4) 0.003(3) 0.003(3) -0.001(3)
C18C 0.042(4) 0.043(4) 0.038(5) 0.000(3) 0.002(3) -0.008(3)
C20C 0.043(4) 0.038(4) 0.037(4) 0.000(3) 0.010(3) 0.001(3)
S1D 0.0560(11) 0.0402(10) 0.0659(14) -0.0051(9) 0.0061(9) 0.0027(8)
S2D 0.0404(9) 0.0462(10) 0.0352(11) 0.0056(8) 0.0035(7) 0.0024(7)
S3D 0.0448(9) 0.0547(11) 0.0399(11) -0.0089(8) 0.0082(8) -0.0040(8)
S4D 0.0580(12) 0.0637(13) 0.0762(16) 0.0326(11) -0.0027(10) -0.0005(10)
N1D 0.034(3) 0.037(3) 0.031(3) -0.001(3) -0.001(2) -0.007(2)
N2D 0.034(3) 0.028(3) 0.031(3) 0.003(2) -0.004(2) 0.001(2)
N3D 0.042(3) 0.038(3) 0.029(3) 0.004(2) 0.006(2) 0.006(2)
C1D 0.042(4) 0.032(4) 0.044(4) -0.004(3) -0.002(3) 0.005(3)
C2D 0.038(4) 0.040(4) 0.038(4) -0.011(3) -0.001(3) 0.001(3)
C3D 0.039(4) 0.047(4) 0.033(4) 0.002(3) -0.001(3) -0.001(3)
C4D 0.033(3) 0.028(3) 0.036(4) -0.004(3) -0.002(3) -0.001(2)
C5D 0.032(3) 0.040(4) 0.023(4) -0.004(3) -0.002(3) -0.004(3)
C6D 0.030(3) 0.034(3) 0.028(4) 0.007(3) -0.003(3) -0.001(2)
C7D 0.042(4) 0.040(4) 0.045(5) 0.015(3) 0.005(3) 0.006(3)
C8D 0.033(3) 0.036(4) 0.047(5) 0.005(3) -0.004(3) 0.004(3)
C9D 0.031(3) 0.033(3) 0.027(4) 0.002(3) -0.002(3) -0.002(2)
C10D 0.022(3) 0.036(3) 0.034(4) 0.001(3) -0.005(3) -0.002(2)
C11D 0.031(3) 0.030(3) 0.036(4) 0.001(3) 0.000(3) -0.003(2)
C12D 0.025(3) 0.031(3) 0.048(5) -0.004(3) 0.006(3) 0.002(2)
C13D 0.040(4) 0.040(4) 0.046(5) 0.002(3) 0.004(3) -0.003(3)
C14D 0.047(4) 0.042(4) 0.055(5) -0.011(4) 0.005(3) -0.001(3)
C15D 0.032(3) 0.040(4) 0.038(4) -0.001(3) 0.000(3) -0.003(3)
C16D 0.029(3) 0.045(4) 0.039(4) 0.004(3) 0.001(3) -0.001(3)
C17D 0.034(3) 0.044(4) 0.043(5) 0.010(3) 0.005(3) 0.003(3)
C18D 0.042(4) 0.076(5) 0.040(5) 0.012(4) 0.001(3) 0.001(4)
C19D 0.038(4) 0.066(5) 0.046(5) 0.020(4) -0.005(3) -0.004(3)
C20D 0.047(4) 0.054(5) 0.044(5) 0.016(4) 0.001(3) 0.003(3)
Cl5 0.0460(9) 0.0373(9) 0.0375(10) -0.0008(7) 0.0015(7) 0.0010(7)
Cl6 0.0439(9) 0.0382(9) 0.0428(11) 0.0024(7) 0.0011(7) -0.0055(7)
O1 0.068(4) 0.074(5) 0.192(8) 0.056(5) 0.024(4) 0.000(3)
O2 0.052(3) 0.053(3) 0.071(4) -0.013(3) -0.001(3) 0.009(2)
F1 0.126(5) 0.074(4) 0.228(8) -0.003(4) -0.105(5) 0.002(3)
F2 0.084(4) 0.064(3) 0.234(7) 0.043(4) 0.062(4) -0.001(3)
F3 0.096(4) 0.059(3) 0.233(7) 0.031(4) 0.071(4) 0.030(3)
C1 0.075(5) 0.040(4) 0.051(5) 0.023(4) -0.004(4) 0.008(4)
C2 0.077(6) 0.032(5) 0.148(10) 0.019(5) -0.012(6) -0.010(4)
O3 0.077(4) 0.045(3) 0.064(4) 0.006(3) -0.006(3) 0.007(3)
O4 0.052(3) 0.052(3) 0.063(4) -0.012(3) -0.001(2) 0.006(2)
F4 0.071(3) 0.114(4) 0.078(4) 0.003(3) 0.036(3) 0.013(3)
F5 0.070(3) 0.076(3) 0.108(4) -0.004(3) -0.019(3) -0.012(3)
F6 0.061(3) 0.057(3) 0.081(3) 0.008(2) 0.001(2) 0.014(2)
C3 0.055(5) 0.053(5) 0.065(6) -0.002(4) 0.000(4) -0.003(4)
C4 0.051(4) 0.044(4) 0.040(5) 0.008(3) 0.002(3) 0.000(3)
O5 0.043(3) 0.036(2) 0.049(3) 0.000(2) -0.010(2) -0.0081(19)
O6 0.052(3) 0.039(3) 0.041(3) 0.007(2) 0.006(2) 0.012(2)
F7 0.035(3) 0.047(3) 0.213(10) -0.020(4) -0.006(4) -0.012(2)
F8 0.162(8) 0.051(3) 0.092(6) 0.044(4) -0.058(5) -0.032(4)
F9 0.140(7) 0.043(3) 0.101(6) -0.027(3) 0.056(5) -0.010(3)
C5 0.043(4) 0.032(3) 0.024(4) 0.003(3) 0.010(3) 0.004(3)
C6 0.030(4) 0.039(4) 0.059(5) -0.007(4) 0.002(3) 0.000(3)
Cl1 0.116(2) 0.0825(17) 0.0904(19) 0.0116(14) -0.0148(15) -0.0026(14)
C1S 0.065(5) 0.054(5) 0.072(6) -0.002(4) 0.008(4) 0.004(4)
Cl2 0.0546(12) 0.0695(14) 0.121(2) 0.0114(13) 0.0099(12) 0.0053(10)
Cl3 0.0646(13) 0.0604(13) 0.0988(18) -0.0043(12) 0.0158(11) 0.0020(10)

loop_
_atom_type_symbol
_atom_type_description
_atom_type_scat_dispersion_real
_atom_type_scat_dispersion_imag
_atom_type_scat_source
C C 0.0181 0.0091 'International Tables Vol C Tables 4.2.6.8 and 6.1.1.4'
H H 0.0000 0.0000 'International Tables Vol C Tables 4.2.6.8 and 6.1.1.4'
N N 0.0311 0.0180 'International Tables Vol C Tables 4.2.6.8 and 6.1.1.4'
O O 0.0492 0.0322 'International Tables Vol C Tables 4.2.6.8 and 6.1.1.4'
F F 0.0727 0.0534 'International Tables Vol C Tables 4.2.6.8 and 6.1.1.4'
S S 0.3331 0.5567 'International Tables Vol C Tables 4.2.6.8 and 6.1.1.4'
Cl Cl 0.3639 0.7018 'International Tables Vol C Tables 4.2.6.8 and 6.1.1.4'

loop_
_geom_angle_atom_site_label_1
_geom_angle_atom_site_label_2
_geom_angle_atom_site_label_3
_geom_angle
C2A S1A C1A 92.7(3)
C6A S2A C7A 89.9(3)
C15A S3A C14A 90.1(3)
C20A S4A C19A 94.5(4)
C18A C19A S4A 106.9(7)
C18A C19A H19A 126.6
S4A C19A H19A 126.6
C18A S4F C19F 98.1(13)
C20A C19F S4F 101.8(17)
C20A C19F H19F 129.1
S4F C19F H19F 129.1
C10A N1A C11A 136.4(5)
C5A N2A C10A 110.4(5)
C5A N2A H2E 124.8
C10A N2A H2E 124.8
C16A N3A C11A 110.3(5)
C16A N3A H3E 124.9
C11A N3A H3E 124.9
C4A C1A S1A 112.5(5)
C4A C1A H1A 123.8
S1A C1A H1A 123.8
C3A C2A S1A 111.4(5)
C3A C2A H2A 124.3
S1A C2A H2A 124.3
C2A C3A C4A 112.9(6)
C2A C3A H3A 123.5
C4A C3A H3A 123.5
C1A C4A C5A 127.0(6)
C1A C4A C3A 110.5(6)
C5A C4A C3A 122.4(6)
N2A C5A C6A 106.2(5)
N2A C5A C4A 125.1(5)
C6A C5A C4A 128.6(6)
C9A C6A C5A 109.1(5)
C9A C6A S2A 112.2(5)
C5A C6A S2A 138.7(5)
C8A C7A S2A 114.2(5)
C8A C7A H7A 122.9
S2A C7A H7A 122.9
C7A C8A C9A 111.0(6)
C7A C8A H8A 124.5
C9A C8A H8A 124.5
C6A C9A C8A 112.7(5)
C6A C9A C10A 108.0(5)
C8A C9A C10A 139.2(6)
N1A C10A N2A 131.3(5)
N1A C10A C9A 122.5(6)
N2A C10A C9A 106.2(5)
N1A C11A N3A 131.7(5)
N1A C11A C12A 122.7(5)
N3A C11A C12A 105.6(5)
C15A C12A C11A 108.0(5)
C15A C12A C13A 112.7(5)
C11A C12A C13A 139.2(6)
C14A C13A C12A 110.9(6)
C14A C13A H13A 124.5
C12A C13A H13A 124.5
C13A C14A S3A 113.9(5)
C13A C14A H14A 123.1
S3A C14A H14A 123.1
C12A C15A C16A 109.2(5)
C12A C15A S3A 112.4(5)
C16A C15A S3A 138.4(5)
N3A C16A C15A 106.9(5)
N3A C16A C17A 123.8(6)
C15A C16A C17A 129.3(6)
C20A C17A C18A 112.8(6)
C20A C17A C16A 126.0(6)
C18A C17A C16A 121.1(6)
C19A C18A C17A 115.3(7)
C17A C18A S4F 104.7(8)
C19A C18A H18A 122.3
C17A C18A H18A 122.3
C19F C20A C17A 122.3(13)
C17A C20A S4A 110.3(5)
C17A C20A H20A 124.9
S4A C20A H20A 124.9
C6B S2B C7B 90.4(3)
C15B S3B C14B 90.0(3)
C1B S1B C2B 92.3(8)
C3B C2B S1B 110.6(12)
C3B C2B H2B 124.7
S1B C2B H2B 124.7
C20B S4B C19B 95.7(8)
C18B C19B S4B 106.3(12)
C18B C19B H19B 126.8
S4B C19B H19B 126.8
C3B S1E C2E 90.8(13)
C1B C2E S1E 113.0(18)
C1B C2E H2EE 123.5
S1E C2E H2EE 123.5
C18B S4E C19E 95.3(12)
C20B C19E S4E 106.7(17)
C20B C19E H19E 126.6
S4E C19E H19E 126.6
C10B N1B C11B 132.1(6)
C5B N2B C10B 111.0(5)
C5B N2B H2F 124.5
C10B N2B H2F 124.5
C16B N3B C11B 110.9(5)
C16B N3B H3F 124.6
C11B N3B H3F 124.6
C4B C1B C2E 109.3(12)
C4B C1B S1B 113.2(5)
C4B C1B H1B 123.4
S1B C1B H1B 123.4
C2B C3B C4B 112.0(9)
C4B C3B S1E 115.2(6)
C2B C3B H3B 124.0
C4B C3B H3B 124.0
C1B C4B C3B 111.7(6)
C1B C4B C5B 125.4(6)
C3B C4B C5B 123.0(6)
N2B C5B C6B 106.7(5)
N2B C5B C4B 123.4(6)
C6B C5B C4B 129.9(6)
C9B C6B C5B 108.6(6)
C9B C6B S2B 112.6(5)
C5B C6B S2B 138.8(5)
C8B C7B S2B 113.1(5)
C8B C7B H7B 123.4
S2B C7B H7B 123.4
C7B C8B C9B 111.8(6)
C7B C8B H8B 124.1
C9B C8B H8B 124.1
C6B C9B C10B 108.4(6)
C6B C9B C8B 112.0(6)
C10B C9B C8B 139.4(6)
N1B C10B N2B 131.3(6)
N1B C10B C9B 123.2(6)
N2B C10B C9B 105.3(5)
N1B C11B N3B 130.4(6)
N1B C11B C12B 123.2(6)
N3B C11B C12B 106.2(5)
C15B C12B C13B 112.4(6)
C15B C12B C11B 107.6(5)
C13B C12B C11B 139.9(6)
C14B C13B C12B 110.8(6)
C14B C13B H13B 124.6
C12B C13B H13B 124.6
C13B C14B S3B 114.5(5)
C13B C14B H14B 122.8
S3B C14B H14B 122.8
C12B C15B C16B 108.7(5)
C12B C15B S3B 112.4(5)
C16B C15B S3B 138.9(5)
N3B C16B C15B 106.7(5)
N3B C16B C17B 123.8(5)
C15B C16B C17B 129.5(6)
C20B C17B C18B 111.2(6)
C20B C17B C16B 125.2(6)
C18B C17B C16B 123.6(6)
C19B C18B C17B 116.0(9)
C17B C18B S4E 110.7(6)
C19B C18B H18B 122.0
C17B C18B H18B 122.0
C17B C20B C19E 115.2(12)
C17B C20B S4B 110.7(5)
C17B C20B H20B 124.6
S4B C20B H20B 124.6
C1C S1C C2C 92.7(3)
C6C S2C C7C 89.8(3)
C14C S3C C15C 89.6(3)
C20C S4C C19C 92.4(5)
C18C C19C S4C 110.7(9)
C18C C19C H19C 124.7
S4C C19C H19C 124.7
C18C S4G C19G 95(3)
C20C C19G S4G 107(4)
C20C C19G H19G 126.3
S4G C19G H19G 126.3
C11C N1C C10C 132.7(6)
C5C N2C C10C 112.0(5)
C5C N2C H2G 124.0
C10C N2C H2G 124.0
C16C N3C C11C 111.9(5)
C16C N3C H3G 124.1
C11C N3C H3G 124.1
C4C C1C S1C 112.7(5)
C4C C1C H1C 123.6
S1C C1C H1C 123.6
C3C C2C S1C 111.4(5)
C3C C2C H2C 124.3
S1C C2C H2C 124.3
C2C C3C C4C 112.8(6)
C2C C3C H3C 123.6
C4C C3C H3C 123.6
C1C C4C C5C 125.7(6)
C1C C4C C3C 110.4(6)
C5C C4C C3C 123.9(6)
N2C C5C C6C 106.0(6)
N2C C5C C4C 125.8(6)
C6C C5C C4C 128.2(6)
C9C C6C C5C 109.3(6)
C9C C6C S2C 112.7(5)
C5C C6C S2C 138.0(6)
C8C C7C S2C 115.2(5)
C8C C7C H7C 122.4
S2C C7C H7C 122.4
C7C C8C C9C 109.0(6)
C7C C8C H8C 125.5
C9C C8C H8C 125.5
C6C C9C C8C 113.2(6)
C6C C9C C10C 107.7(6)
C8C C9C C10C 139.0(7)
N1C C10C N2C 131.5(6)
N1C C10C C9C 123.6(6)
N2C C10C C9C 104.9(6)
N1C C11C N3C 130.6(6)
N1C C11C C12C 124.3(6)
N3C C11C C12C 105.2(5)
C15C C12C C13C 112.5(6)
C15C C12C C11C 107.9(5)
C13C C12C C11C 139.6(6)
C14C C13C C12C 110.1(6)
C14C C13C H13C 124.9
C12C C13C H13C 124.9
C13C C14C S3C 114.9(5)
C13C C14C H14C 122.6
S3C C14C H14C 122.6
C12C C15C C16C 108.8(6)
C12C C15C S3C 112.9(5)
C16C C15C S3C 138.2(5)
N3C C16C C15C 106.2(5)
N3C C16C C17C 124.0(6)
C15C C16C C17C 129.8(6)
C20C C17C C16C 125.0(6)
C20C C17C C18C 110.9(6)
C16C C17C C18C 124.0(6)
C19C C18C C17C 114.1(8)
C17C C18C S4G 109.1(17)
C19C C18C H18C 123.0
C17C C18C H18C 123.0
C19G C20C C17C 118(3)
C17C C20C S4C 112.0(5)
C17C C20C H20C 124.0
S4C C20C H20C 124.0
C1D S1D C2D 94.2(3)
C6D S2D C7D 90.5(3)
C15D S3D C14D 90.0(3)
C20D S4D C19D 92.4(4)
C11D N1D C10D 130.6(5)
C5D N2D C10D 111.8(5)
C5D N2D H2H 124.1
C10D N2D H2H 124.1
C16D N3D C11D 112.2(5)
C16D N3D H3H 123.9
C11D N3D H3H 123.9
C4D C1D S1D 111.5(5)
C4D C1D H1D 124.2
S1D C1D H1D 124.2
C3D C2D S1D 109.3(5)
C3D C2D H2D 125.4
S1D C2D H2D 125.4
C2D C3D C4D 113.5(6)
C2D C3D H3D 123.2
C4D C3D H3D 123.2
C1D C4D C3D 111.4(6)
C1D C4D C5D 124.3(6)
C3D C4D C5D 124.3(6)
N2D C5D C6D 106.8(5)
N2D C5D C4D 123.7(5)
C6D C5D C4D 129.5(6)
C9D C6D C5D 108.6(5)
C9D C6D S2D 111.5(4)
C5D C6D S2D 139.8(5)
C8D C7D S2D 115.2(5)
C8D C7D H7D 122.4
S2D C7D H7D 122.4
C7D C8D C9D 108.6(6)
C7D C8D H8D 125.7
C9D C8D H8D 125.7
C6D C9D C10D 108.2(5)
C6D C9D C8D 114.1(6)
C10D C9D C8D 137.7(6)
N1D C10D N2D 130.2(6)
N1D C10D C9D 125.0(5)
N2D C10D C9D 104.6(5)
N1D C11D N3D 131.3(6)
N1D C11D C12D 124.0(6)
N3D C11D C12D 104.6(5)
C15D C12D C13D 112.3(6)
C15D C12D C11D 109.0(5)
C13D C12D C11D 138.6(6)
C14D C13D C12D 111.1(6)
C14D C13D H13D 124.5
C12D C13D H13D 124.5
C13D C14D S3D 113.6(5)
C13D C14D H14D 123.2
S3D C14D H14D 123.2
C12D C15D C16D 108.4(6)
C12D C15D S3D 113.0(5)
C16D C15D S3D 138.6(5)
N3D C16D C17D 124.6(6)
N3D C16D C15D 105.7(5)
C17D C16D C15D 129.7(6)
C20D C17D C16D 125.5(7)
C20D C17D C18D 110.9(6)
C16D C17D C18D 123.6(6)
C19D C18D C17D 114.6(7)
C19D C18D H18D 122.7
C17D C18D H18D 122.7
C18D C19D S4D 109.7(6)
C18D C19D H19D 125.2
S4D C19D H19D 125.2
C17D C20D S4D 112.4(6)
C17D C20D H20D 123.8
S4D C20D H20D 123.8
C1 O2 H4O 113.1
O1 C1 O2 128.3(8)
O1 C1 C2 115.0(7)
O2 C1 C2 116.7(7)
F3 C2 F1 105.3(8)
F3 C2 F2 106.1(9)
F1 C2 F2 106.7(7)
F3 C2 C1 115.7(7)
F1 C2 C1 109.1(9)
F2 C2 C1 113.4(7)
C4 O4 H4O 107.6
F6 C3 F5 105.7(6)
F6 C3 F4 106.6(6)
F5 C3 F4 105.9(6)
F6 C3 C4 114.6(6)
F5 C3 C4 113.0(6)
F4 C3 C4 110.5(6)
O3 C4 O4 129.0(7)
O3 C4 C3 120.8(6)
O4 C4 C3 110.3(6)
O5 C5 O6 130.8(6)
O5 C5 C6 114.7(5)
O6 C5 C6 114.4(5)
F8 C6 F9 106.7(7)
F9A C6 F8A 105(2)
F8 C6 F7 107.0(7)
F9 C6 F7 104.5(6)
F9A C6 F7A 101(2)
F8A C6 F7A 105(2)
F9A C6 C5 119.2(16)
F8 C6 C5 114.2(6)
F9 C6 C5 110.6(6)
F8A C6 C5 109.7(14)
F7 C6 C5 113.2(5)
F7A C6 C5 115.8(12)
Cl3 C1S Cl1 110.4(4)
Cl3 C1S Cl2 110.0(4)
Cl1 C1S Cl2 109.5(4)
Cl3 C1S H1SA 109.0
Cl1 C1S H1SA 109.0
Cl2 C1S H1SA 109.0

loop_
_geom_bond_atom_site_label_1
_geom_bond_atom_site_label_2
_geom_bond_distance
S1A C2A 1.677(6)
S1A C1A 1.691(7)
S2A C6A 1.721(6)
S2A C7A 1.723(7)
S3A C15A 1.726(6)
S3A C14A 1.727(7)
S4A C20A 1.699(7)
S4A C19A 1.767(10)
C19A C18A 1.369(11)
C19A H19A 0.9500
S4F C18A 1.761(18)
S4F C19F 1.766(14)
C19F C20A 1.370(15)
C19F H19F 0.9500
N1A C10A 1.306(7)
N1A C11A 1.321(7)
N2A C5A 1.381(7)
N2A C10A 1.399(7)
N2A H2E 0.8800
N3A C16A 1.362(7)
N3A C11A 1.415(7)
N3A H3E 0.8800
C1A C4A 1.355(8)
C1A H1A 0.9500
C2A C3A 1.357(8)
C2A H2A 0.9500
C3A C4A 1.436(8)
C3A H3A 0.9500
C4A C5A 1.435(8)
C5A C6A 1.416(8)
C6A C9A 1.381(8)
C7A C8A 1.356(8)
C7A H7A 0.9500
C8A C9A 1.414(8)
C8A H8A 0.9500
C9A C10A 1.420(8)
C11A C12A 1.420(8)
C12A C15A 1.376(8)
C12A C13A 1.427(8)
C13A C14A 1.365(8)
C13A H13A 0.9500
C14A H14A 0.9500
C15A C16A 1.410(8)
C16A C17A 1.456(8)
C17A C20A 1.371(9)
C17A C18A 1.426(9)
C18A H18A 0.9500
C20A H20A 0.9500
S2B C6B 1.709(6)
S2B C7B 1.740(7)
S3B C15B 1.715(6)
S3B C14B 1.721(6)
S1B C1B 1.670(9)
S1B C2B 1.734(15)
C2B C3B 1.408(18)
C2B H2B 0.9500
S4B C20B 1.681(8)
S4B C19B 1.731(15)
C19B C18B 1.401(19)
C19B H19B 0.9500
S1E C3B 1.615(13)
S1E C2E 1.730(15)
C2E C1B 1.402(19)
C2E H2EE 0.9500
S4E C18B 1.665(15)
S4E C19E 1.728(15)
C19E C20B 1.402(19)
C19E H19E 0.9500
N1B C10B 1.308(7)
N1B C11B 1.311(7)
N2B C5B 1.375(7)
N2B C10B 1.399(7)
N2B H2F 0.8800
N3B C16B 1.369(7)
N3B C11B 1.401(7)
N3B H3F 0.8800
C1B C4B 1.401(9)
C1B H1B 0.9500
C3B C4B 1.408(8)
C3B H3B 0.9500
C4B C5B 1.449(8)
C5B C6B 1.402(8)
C6B C9B 1.391(8)
C7B C8B 1.359(8)
C7B H7B 0.9500
C8B C9B 1.421(8)
C8B H8B 0.9500
C9B C10B 1.420(8)
C11B C12B 1.429(8)
C12B C15B 1.393(8)
C12B C13B 1.416(8)
C13B C14B 1.362(8)
C13B H13B 0.9500
C14B H14B 0.9500
C15B C16B 1.424(8)
C16B C17B 1.429(8)
C17B C20B 1.396(8)
C17B C18B 1.411(8)
C18B H18B 0.9500
C20B H20B 0.9500
S1C C1C 1.689(6)
S1C C2C 1.697(7)
S2C C6C 1.710(6)
S2C C7C 1.713(7)
S3C C14C 1.718(7)
S3C C15C 1.720(6)
S4C C20C 1.694(6)
S4C C19C 1.745(13)
C19C C18C 1.345(13)
C19C H19C 0.9500
S4G C18C 1.691(12)
S4G C19G 1.745(16)
C19G C20C 1.344(17)
C19G H19G 0.9500
N1C C11C 1.303(7)
N1C C10C 1.316(8)
N2C C5C 1.356(7)
N2C C10C 1.407(7)
N2C H2G 0.8800
N3C C16C 1.353(7)
N3C C11C 1.404(7)
N3C H3G 0.8800
C1C C4C 1.378(8)
C1C H1C 0.9500
C2C C3C 1.370(9)
C2C H2C 0.9500
C3C C4C 1.439(8)
C3C H3C 0.9500
C4C C5C 1.426(8)
C5C C6C 1.422(8)
C6C C9C 1.382(9)
C7C C8C 1.378(9)
C7C H7C 0.9500
C8C C9C 1.422(8)
C8C H8C 0.9500
C9C C10C 1.435(8)
C11C C12C 1.422(8)
C12C C15C 1.388(8)
C12C C13C 1.419(8)
C13C C14C 1.376(9)
C13C H13C 0.9500
C14C H14C 0.9500
C15C C16C 1.419(8)
C16C C17C 1.430(8)
C17C C20C 1.396(8)
C17C C18C 1.433(8)
C18C H18C 0.9500
C20C H20C 0.9500
S1D C1D 1.685(6)
S1D C2D 1.695(7)
S2D C6D 1.712(6)
S2D C7D 1.727(6)
S3D C15D 1.716(7)
S3D C14D 1.729(7)
S4D C20D 1.688(6)
S4D C19D 1.738(8)
N1D C11D 1.300(7)
N1D C10D 1.321(7)
N2D C5D 1.358(7)
N2D C10D 1.403(7)
N2D H2H 0.8800
N3D C16D 1.359(7)
N3D C11D 1.408(7)
N3D H3H 0.8800
C1D C4D 1.380(8)
C1D H1D 0.9500
C2D C3D 1.397(8)
C2D H2D 0.9500
C3D C4D 1.414(8)
C3D H3D 0.9500
C4D C5D 1.456(8)
C5D C6D 1.402(8)
C6D C9D 1.394(8)
C7D C8D 1.373(8)
C7D H7D 0.9500
C8D C9D 1.434(8)
C8D H8D 0.9500
C9D C10D 1.426(8)
C11D C12D 1.423(8)
C12D C15D 1.378(8)
C12D C13D 1.420(8)
C13D C14D 1.372(8)
C13D H13D 0.9500
C14D H14D 0.9500
C15D C16D 1.436(8)
C16D C17D 1.424(8)
C17D C20D 1.362(9)
C17D C18D 1.429(9)
C18D C19D 1.339(9)
C18D H18D 0.9500
C19D H19D 0.9500
C20D H20D 0.9500
O1 C1 1.214(8)
O2 C1 1.234(8)
O2 H4O 1.3870
F1 C2 1.355(11)
F2 C2 1.358(10)
F3 C2 1.332(10)
C1 C2 1.429(12)
O3 C4 1.206(8)
O4 C4 1.282(8)
O4 H4O 1.1920
F4 C3 1.355(8)
F5 C3 1.344(8)
F6 C3 1.336(8)
C3 C4 1.491(10)
O5 C5 1.232(7)
O6 C5 1.247(7)
F7 C6 1.311(8)
F8 C6 1.284(8)
F9 C6 1.305(8)
F7A C6 1.32(3)
F8A C6 1.31(3)
F9A C6 1.28(3)
C5 C6 1.541(8)
Cl1 C1S 1.752(8)
C1S Cl3 1.737(8)
C1S Cl2 1.771(7)
C1S H1SA 1.0000

loop_
_geom_hbond_atom_site_label_D
_geom_hbond_atom_site_label_H
_geom_hbond_atom_site_label_A
_geom_hbond_distance_DH
_geom_hbond_distance_HA
_geom_hbond_distance_DA
_geom_hbond_angle_DHA
_geom_hbond_site_symmetry_A
N2A H2E Cl6 0.88 2.24 3.115(5) 175.4 .
N3A H3E Cl6 0.88 2.25 3.117(5) 168.3 .
N2B H2F Cl5 0.88 2.27 3.093(5) 154.9 .
N3B H3F Cl5 0.88 2.30 3.134(5) 158.6 .
N2C H2G O6 0.88 1.96 2.837(6) 175.7 .
N3C H3G O6 0.88 1.95 2.818(7) 168.5 .
N2D H2H N3D 0.88 2.68 3.159(7) 115.3 .
N2D H2H Cl5 0.88 2.80 3.344(5) 121.5 3_666
N2D H2H O5 0.88 2.11 2.906(6) 149.4 .
N3D H3H N2D 0.88 2.69 3.159(7) 114.9 .
N3D H3H Cl5 0.88 2.80 3.365(5) 123.1 3_666
N3D H3H O5 0.88 2.10 2.880(6) 147.7 .
O2 H4O O3 1.39 2.41 3.547(7) 136.3 .
O4 H4O O1 1.19 2.55 3.662(7) 154.2 .
O4 H4O O2 1.19 1.39 2.443(6) 142.5 .

loop_
_geom_torsion_atom_site_label_1
_geom_torsion_atom_site_label_2
_geom_torsion_atom_site_label_3
_geom_torsion_atom_site_label_4
_geom_torsion
C20A S4A C19A C18A -3.4(7)
C18A S4F C19F C20A -2(5)
C2A S1A C1A C4A 0.5(6)
C1A S1A C2A C3A 0.0(6)
S1A C2A C3A C4A -0.4(8)
S1A C1A C4A C5A 175.4(5)
S1A C1A C4A C3A -0.8(8)
C2A C3A C4A C1A 0.8(9)
C2A C3A C4A C5A -175.6(6)
C10A N2A C5A C6A 2.5(7)
C10A N2A C5A C4A -173.6(6)
C1A C4A C5A N2A 7.9(11)
C3A C4A C5A N2A -176.3(6)
C1A C4A C5A C6A -167.3(7)
C3A C4A C5A C6A 8.4(11)
N2A C5A C6A C9A -2.6(7)
C4A C5A C6A C9A 173.3(6)
N2A C5A C6A S2A -179.8(6)
C4A C5A C6A S2A -3.9(12)
C7A S2A C6A C9A 0.2(5)
C7A S2A C6A C5A 177.3(8)
C6A S2A C7A C8A 0.0(6)
S2A C7A C8A C9A -0.2(8)
C5A C6A C9A C8A -178.3(6)
S2A C6A C9A C8A -0.3(7)
C5A C6A C9A C10A 1.8(8)
S2A C6A C9A C10A 179.8(4)
C7A C8A C9A C6A 0.4(9)
C7A C8A C9A C10A -179.8(8)
C11A N1A C10A N2A 2.7(13)
C11A N1A C10A C9A -176.9(7)
C5A N2A C10A N1A 178.9(7)
C5A N2A C10A C9A -1.4(7)
C6A C9A C10A N1A 179.4(6)
C8A C9A C10A N1A -0.4(13)
C6A C9A C10A N2A -0.2(7)
C8A C9A C10A N2A 179.9(8)
C10A N1A C11A N3A 2.2(12)
C10A N1A C11A C12A -175.4(7)
C16A N3A C11A N1A -175.4(6)
C16A N3A C11A C12A 2.6(7)
N1A C11A C12A C15A 176.6(6)
N3A C11A C12A C15A -1.6(7)
N1A C11A C12A C13A -7.0(13)
N3A C11A C12A C13A 174.9(8)
C15A C12A C13A C14A 0.8(8)
C11A C12A C13A C14A -175.5(8)
C12A C13A C14A S3A -1.2(8)
C15A S3A C14A C13A 1.0(6)
C11A C12A C15A C16A 0.1(7)
C13A C12A C15A C16A -177.4(6)
C11A C12A C15A S3A 177.4(4)
C13A C12A C15A S3A -0.1(7)
C14A S3A C15A C12A -0.5(5)
C14A S3A C15A C16A 175.7(8)
C11A N3A C16A C15A -2.5(7)
C11A N3A C16A C17A 176.1(6)
C12A C15A C16A N3A 1.5(7)
S3A C15A C16A N3A -174.8(6)
C12A C15A C16A C17A -177.0(6)
S3A C15A C16A C17A 6.7(12)
N3A C16A C17A C20A 15.3(11)
C15A C16A C17A C20A -166.4(7)
N3A C16A C17A C18A -167.2(6)
C15A C16A C17A C18A 11.1(11)
S4A C19A C18A C17A 4.8(9)
C20A C17A C18A C19A -4.3(9)
C16A C17A C18A C19A 177.9(7)
C20A C17A C18A S4F 3.7(10)
C16A C17A C18A S4F -174.1(9)
C19F S4F C18A C17A -1(3)
S4F C19F C20A C17A 5(6)
C18A C17A C20A C19F -6(4)
C16A C17A C20A C19F 171(4)
C18A C17A C20A S4A 1.4(8)
C16A C17A C20A S4A 179.1(5)
C19A S4A C20A C17A 1.2(6)
C1B S1B C2B C3B -3.7(17)
C20B S4B C19B C18B -1(2)
C3B S1E C2E C1B 3(3)
C18B S4E C19E C20B 8(2)
S1E C2E C1B C4B -3(4)
C2B S1B C1B C4B 2.1(11)
S1B C2B C3B C4B 4(2)
C2E S1E C3B C4B -1.6(19)
C2E C1B C4B C3B 2(2)
S1B C1B C4B C3B 0.0(7)
C2E C1B C4B C5B -179(2)
S1B C1B C4B C5B 179.4(5)
C2B C3B C4B C1B -2.8(14)
S1E C3B C4B C1B 0.2(9)
C2B C3B C4B C5B 177.8(13)
S1E C3B C4B C5B -179.2(8)
C10B N2B C5B C6B -0.3(6)
C10B N2B C5B C4B 179.9(5)
C1B C4B C5B N2B 11.8(9)
C3B C4B C5B N2B -168.9(5)
C1B C4B C5B C6B -168.1(6)
C3B C4B C5B C6B 11.2(10)
N2B C5B C6B C9B 1.0(6)
C4B C5B C6B C9B -179.2(6)
N2B C5B C6B S2B -177.5(5)
C4B C5B C6B S2B 2.4(11)
C7B S2B C6B C9B 0.0(5)
C7B S2B C6B C5B 178.4(7)
C6B S2B C7B C8B -0.9(5)
S2B C7B C8B C9B 1.6(7)
C5B C6B C9B C10B -1.3(6)
S2B C6B C9B C10B 177.6(4)
C5B C6B C9B C8B -178.0(5)
S2B C6B C9B C8B 0.9(6)
C7B C8B C9B C6B -1.6(7)
C7B C8B C9B C10B -176.8(7)
C11B N1B C10B N2B -2.8(10)
C11B N1B C10B C9B 171.0(6)
C5B N2B C10B N1B 174.0(6)
C5B N2B C10B C9B -0.5(6)
C6B C9B C10B N1B -174.0(5)
C8B C9B C10B N1B 1.3(11)
C6B C9B C10B N2B 1.1(6)
C8B C9B C10B N2B 176.4(7)
C10B N1B C11B N3B 4.0(10)
C10B N1B C11B C12B -169.6(6)
C16B N3B C11B N1B -173.5(6)
C16B N3B C11B C12B 0.9(6)
N1B C11B C12B C15B 173.2(5)
N3B C11B C12B C15B -1.8(6)
N1B C11B C12B C13B -1.3(11)
N3B C11B C12B C13B -176.2(7)
C15B C12B C13B C14B 0.7(7)
C11B C12B C13B C14B 175.0(7)
C12B C13B C14B S3B -0.2(7)
C15B S3B C14B C13B -0.3(5)
C13B C12B C15B C16B 178.1(5)
C11B C12B C15B C16B 2.0(6)
C13B C12B C15B S3B -0.9(6)
C11B C12B C15B S3B -177.0(4)
C14B S3B C15B C12B 0.7(4)
C14B S3B C15B C16B -177.9(7)
C11B N3B C16B C15B 0.3(6)
C11B N3B C16B C17B -179.8(5)
C12B C15B C16B N3B -1.4(6)
S3B C15B C16B N3B 177.2(5)
C12B C15B C16B C17B 178.7(5)
S3B C15B C16B C17B -2.7(10)
N3B C16B C17B C20B -8.7(9)
C15B C16B C17B C20B 171.3(6)
N3B C16B C17B C18B 172.4(5)
C15B C16B C17B C18B -7.7(9)
S4B C19B C18B C17B 0(3)
C20B C17B C18B C19B 1.3(18)
C16B C17B C18B C19B -179.6(18)
C20B C17B C18B S4E 1.6(11)
C16B C17B C18B S4E -179.3(10)
C19E S4E C18B C17B -5.9(17)
C18B C17B C20B C19E 5.0(18)
C16B C17B C20B C19E -174.0(17)
C18B C17B C20B S4B -1.7(6)
C16B C17B C20B S4B 179.2(5)
S4E C19E C20B C17B -9(3)
C19B S4B C20B C17B 1.3(13)
C20C S4C C19C C18C 0.0(10)
C18C S4G C19G C20C 0(10)
C2C S1C C1C C4C 0.3(5)
C1C S1C C2C C3C 0.5(5)
S1C C2C C3C C4C -1.1(7)
S1C C1C C4C C5C -179.1(5)
S1C C1C C4C C3C -0.9(6)
C2C C3C C4C C1C 1.3(7)
C2C C3C C4C C5C 179.5(5)
C10C N2C C5C C6C -0.7(6)
C10C N2C C5C C4C 178.6(5)
C1C C4C C5C N2C -13.4(9)
C3C C4C C5C N2C 168.7(5)
C1C C4C C5C C6C 165.7(6)
C3C C4C C5C C6C -12.2(9)
N2C C5C C6C C9C 0.5(7)
C4C C5C C6C C9C -178.6(5)
N2C C5C C6C S2C 178.9(5)
C4C C5C C6C S2C -0.3(11)
C7C S2C C6C C9C 1.0(5)
C7C S2C C6C C5C -177.3(7)
C6C S2C C7C C8C -0.7(5)
S2C C7C C8C C9C 0.1(7)
C5C C6C C9C C8C 177.6(5)
S2C C6C C9C C8C -1.2(7)
C5C C6C C9C C10C -0.2(7)
S2C C6C C9C C10C -179.0(4)
C7C C8C C9C C6C 0.7(7)
C7C C8C C9C C10C 177.5(7)
C11C N1C C10C N2C 2.2(11)
C11C N1C C10C C9C -178.0(6)
C5C N2C C10C N1C -179.7(6)
C5C N2C C10C C9C 0.5(6)
C6C C9C C10C N1C -180.0(5)
C8C C9C C10C N1C 3.0(11)
C6C C9C C10C N2C -0.1(6)
C8C C9C C10C N2C -177.1(7)
C10C N1C C11C N3C 0.9(10)
C10C N1C C11C C12C -179.3(6)
C16C N3C C11C N1C -178.9(6)
C16C N3C C11C C12C 1.3(6)
N1C C11C C12C C15C 178.5(5)
N3C C11C C12C C15C -1.6(6)
N1C C11C C12C C13C -2.1(11)
N3C C11C C12C C13C 177.7(7)
C15C C12C C13C C14C 0.0(7)
C11C C12C C13C C14C -179.3(7)
C12C C13C C14C S3C -0.3(7)
C15C S3C C14C C13C 0.4(5)
C13C C12C C15C C16C -178.1(5)
C11C C12C C15C C16C 1.4(6)
C13C C12C C15C S3C 0.3(6)
C11C C12C C15C S3C 179.9(4)
C14C S3C C15C C12C -0.4(5)
C14C S3C C15C C16C 177.3(7)
C11C N3C C16C C15C -0.4(6)
C11C N3C C16C C17C -178.0(5)
C12C C15C C16C N3C -0.6(6)
S3C C15C C16C N3C -178.4(5)
C12C C15C C16C C17C 176.8(6)
S3C C15C C16C C17C -1.0(11)
N3C C16C C17C C20C 23.0(9)
C15C C16C C17C C20C -154.0(6)
N3C C16C C17C C18C -153.4(6)
C15C C16C C17C C18C 29.6(9)
S4C C19C C18C C17C 0.0(12)
C20C C17C C18C C19C -0.1(10)
C16C C17C C18C C19C 176.7(8)
C20C C17C C18C S4G 0.4(17)
C16C C17C C18C S4G 177.2(17)
C19G S4G C18C C17C 0(6)
S4G C19G C20C C17C 0(12)
C16C C17C C20C C19G -177(8)
C18C C17C C20C C19G 0(8)
C16C C17C C20C S4C -176.7(5)
C18C C17C C20C S4C 0.1(7)
C19C S4C C20C C17C -0.1(7)
C2D S1D C1D C4D -1.3(5)
C1D S1D C2D C3D 0.6(5)
S1D C2D C3D C4D 0.3(6)
S1D C1D C4D C3D 1.6(6)
S1D C1D C4D C5D -179.1(4)
C2D C3D C4D C1D -1.2(7)
C2D C3D C4D C5D 179.5(5)
C10D N2D C5D C6D 0.2(6)
C10D N2D C5D C4D 179.1(5)
C1D C4D C5D N2D 5.6(9)
C3D C4D C5D N2D -175.2(5)
C1D C4D C5D C6D -175.8(6)
C3D C4D C5D C6D 3.4(10)
N2D C5D C6D C9D -0.6(6)
C4D C5D C6D C9D -179.4(5)
N2D C5D C6D S2D -177.2(5)
C4D C5D C6D S2D 4.1(11)
C7D S2D C6D C9D 0.5(4)
C7D S2D C6D C5D 177.0(7)
C6D S2D C7D C8D 0.5(5)
S2D C7D C8D C9D -1.3(7)
C5D C6D C9D C10D 0.7(6)
S2D C6D C9D C10D 178.4(4)
C5D C6D C9D C8D -179.0(5)
S2D C6D C9D C8D -1.3(6)
C7D C8D C9D C6D 1.6(7)
C7D C8D C9D C10D -177.9(6)
C11D N1D C10D N2D -2.4(10)
C11D N1D C10D C9D 173.5(6)
C5D N2D C10D N1D 176.7(5)
C5D N2D C10D C9D 0.2(6)
C6D C9D C10D N1D -177.3(5)
C8D C9D C10D N1D 2.2(10)
C6D C9D C10D N2D -0.6(6)
C8D C9D C10D N2D 179.0(6)
C10D N1D C11D N3D 1.1(10)
C10D N1D C11D C12D -175.0(5)
C16D N3D C11D N1D -175.7(6)
C16D N3D C11D C12D 0.9(6)
N1D C11D C12D C15D 175.7(5)
N3D C11D C12D C15D -1.3(6)
N1D C11D C12D C13D -3.5(11)
N3D C11D C12D C13D 179.5(7)
C15D C12D C13D C14D 0.0(7)
C11D C12D C13D C14D 179.1(6)
C12D C13D C14D S3D -0.2(7)
C15D S3D C14D C13D 0.2(5)
C13D C12D C15D C16D -179.4(5)
C11D C12D C15D C16D 1.2(6)
C13D C12D C15D S3D 0.2(6)
C11D C12D C15D S3D -179.2(4)
C14D S3D C15D C12D -0.3(5)
C14D S3D C15D C16D 179.2(7)
C11D N3D C16D C17D 179.6(5)
C11D N3D C16D C15D -0.2(6)
C12D C15D C16D N3D -0.6(6)
S3D C15D C16D N3D 179.9(5)
C12D C15D C16D C17D 179.5(6)
S3D C15D C16D C17D 0.1(11)
N3D C16D C17D C20D 3.7(10)
C15D C16D C17D C20D -176.5(6)
N3D C16D C17D C18D -177.9(6)
C15D C16D C17D C18D 1.9(10)
C20D C17D C18D C19D 0.4(8)
C16D C17D C18D C19D -178.2(6)
C17D C18D C19D S4D -0.1(7)
C20D S4D C19D C18D -0.2(5)
C16D C17D C20D S4D 178.0(5)
C18D C17D C20D S4D -0.6(7)
C19D S4D C20D C17D 0.5(5)
O1 C1 C2 F3 18.6(13)
O2 C1 C2 F3 -160.6(8)
O1 C1 C2 F1 -99.8(9)
O2 C1 C2 F1 80.9(9)
O1 C1 C2 F2 141.5(9)
O2 C1 C2 F2 -37.8(12)
F6 C3 C4 O3 -132.4(7)
F5 C3 C4 O3 -11.2(11)
F4 C3 C4 O3 107.2(8)
F6 C3 C4 O4 46.9(9)
F5 C3 C4 O4 168.1(6)
F4 C3 C4 O4 -73.5(8)
O5 C5 C6 F9A 139(2)
O6 C5 C6 F9A -39(2)
O5 C5 C6 F8 -36.2(10)
O6 C5 C6 F8 145.0(7)
O5 C5 C6 F9 84.1(8)
O6 C5 C6 F9 -94.7(7)
O5 C5 C6 F8A 19(2)
O6 C5 C6 F8A -159.7(19)
O5 C5 C6 F7 -159.0(7)
O6 C5 C6 F7 22.2(10)
O5 C5 C6 F7A -99.2(17)
O6 C5 C6 F7A 82.0(17)
